data_7208463
loop_
_publ_author_name
'Kan, Wei-Qiu'
'Yang, Jin'
'Liu, Ying-Ying'
'Ma, Jian-Fang'

_publ_section_title
;
 A series of coordination polymers based on a multidentate N-donor ligand
 and different polycarboxylate anions: syntheses, structures and
 photoluminescent properties
;
_journal_issue 19
_journal_name_full CrystEngComm
_journal_page_first 6271
_journal_paper_doi 10.1039/c2ce25388g
_journal_volume 14
_journal_year 2012
_chemical_formula_moiety 'C23 H16 Cd N8 O4'
_chemical_formula_sum 'C23 H16 Cd N8 O4'
_chemical_formula_weight 580.84
_chemical_name_systematic
;
?
;
_space_group_IT_number 14
_symmetry_cell_setting monoclinic
_symmetry_space_group_name_Hall '-P 2yn'
_symmetry_space_group_name_H-M 'P 1 21/n 1'
_atom_sites_solution_hydrogens geom
_atom_sites_solution_primary direct
_atom_sites_solution_secondary difmap
_audit_creation_method SHELXL-97
_cell_angle_alpha 90.00
_cell_angle_beta 99.700(3)
_cell_angle_gamma 90.00
_cell_formula_units_Z 4
_cell_length_a 10.2045(3)
_cell_length_b 16.3187(6)
_cell_length_c 13.9348(5)
_cell_measurement_reflns_used 2659
_cell_measurement_temperature 293(2)
_cell_measurement_theta_max 29.0750
_cell_measurement_theta_min 2.8979
_cell_volume 2287.31(14)
_computing_cell_refinement 'CrysAlis (Oxford Diffraction, 2006)'
_computing_data_collection 'CrysAlis (Oxford Diffraction, 2006)'
_computing_data_reduction 'CrysAlis (Oxford Diffraction, 2006)'
_computing_structure_refinement 'SHELXL-97 (Sheldrick, 2008)'
_computing_structure_solution 'SHELXL-97 (Sheldrick, 2008)'
_diffrn_ambient_temperature 293(2)
_diffrn_detector_area_resol_mean 10.0
_diffrn_measured_fraction_theta_full 0.996
_diffrn_measured_fraction_theta_max 0.996
_diffrn_measurement_device_type 'Oxford Diffraction Gemini R Ultra'
_diffrn_measurement_method '\w scan'
_diffrn_radiation_monochromator graphite
_diffrn_radiation_source 'fine-focus sealed tube'
_diffrn_radiation_type MoK\a
_diffrn_radiation_wavelength 0.71069
_diffrn_reflns_av_R_equivalents 0.0392
_diffrn_reflns_av_sigmaI/netI 0.0615
_diffrn_reflns_limit_h_max 10
_diffrn_reflns_limit_h_min -12
_diffrn_reflns_limit_k_max 19
_diffrn_reflns_limit_k_min -15
_diffrn_reflns_limit_l_max 16
_diffrn_reflns_limit_l_min -16
_diffrn_reflns_number 8951
_diffrn_reflns_theta_full 25.00
_diffrn_reflns_theta_max 25.35
_diffrn_reflns_theta_min 2.90
_exptl_absorpt_coefficient_mu 1.004
_exptl_absorpt_correction_T_max 0.8168
_exptl_absorpt_correction_T_min 0.7733
_exptl_absorpt_correction_type multi-scan
_exptl_absorpt_process_details
;
CrysAlis (Oxford Diffraction, 2006)
;
_exptl_crystal_colour colourless
_exptl_crystal_density_diffrn 1.687
_exptl_crystal_density_method 'not measured'
_exptl_crystal_description block
_exptl_crystal_F_000 1160
_exptl_crystal_size_max 0.27
_exptl_crystal_size_mid 0.25
_exptl_crystal_size_min 0.21
_refine_diff_density_max 0.565
_refine_diff_density_min -0.490
_refine_diff_density_rms 0.084
_refine_ls_extinction_method none
_refine_ls_goodness_of_fit_ref 1.018
_refine_ls_hydrogen_treatment constr
_refine_ls_matrix_type full
_refine_ls_number_parameters 325
_refine_ls_number_reflns 4168
_refine_ls_number_restraints 0
_refine_ls_restrained_S_all 1.018
_refine_ls_R_factor_all 0.0635
_refine_ls_R_factor_gt 0.0395
_refine_ls_shift/su_max 0.001
_refine_ls_shift/su_mean 0.000
_refine_ls_structure_factor_coef Fsqd
_refine_ls_weighting_details 'calc w=1/[\s^2^(Fo^2^)+(0.0243P)^2^+0.4716P] where P=(Fo^2^+2Fc^2^)/3'
_refine_ls_weighting_scheme calc
_refine_ls_wR_factor_gt 0.0690
_refine_ls_wR_factor_ref 0.0782
_reflns_number_gt 3126
_reflns_number_total 4168
_reflns_threshold_expression >2\s(I)
_cod_data_source_file c2ce25388g.txt
_cod_data_source_block compound-2
_cod_original_sg_symbol_H-M p21/n
_cod_database_code 7208463

loop_
_symmetry_equiv_pos_as_xyz
'x, y, z'
'-x+1/2, y+1/2, -z+1/2'
'-x, -y, -z'
'x-1/2, -y-1/2, z-1/2'

loop_
_atom_site_label
_atom_site_type_symbol
_atom_site_fract_x
_atom_site_fract_y
_atom_site_fract_z
_atom_site_U_iso_or_equiv
_atom_site_adp_type
_atom_site_occupancy
_atom_site_symmetry_multiplicity
_atom_site_calc_flag
_atom_site_refinement_flags
Cd1 Cd -0.08269(3) 0.100438(18) 0.49248(2) 0.03195(11) Uani 1 1 d .
C1 C -0.3204(4) -0.2302(3) -0.0789(3) 0.0450(11) Uani 1 1 d .
H1 H -0.2911 -0.2671 -0.1215 0.054 Uiso 1 1 calc R
C2 C -0.2766(4) -0.1503(3) -0.0794(3) 0.0435(11) Uani 1 1 d .
H2 H -0.2189 -0.1342 -0.1210 0.052 Uiso 1 1 calc R
C3 C -0.3200(4) -0.0948(3) -0.0172(3) 0.0345(10) Uani 1 1 d .
C4 C -0.4066(4) -0.1216(3) 0.0417(3) 0.0422(11) Uani 1 1 d .
H4 H -0.4386 -0.0856 0.0840 0.051 Uiso 1 1 calc R
C5 C -0.4451(4) -0.2021(3) 0.0373(3) 0.0421(10) Uani 1 1 d .
H5 H -0.5045 -0.2191 0.0772 0.051 Uiso 1 1 calc R
C6 C -0.2701(4) -0.0101(3) -0.0156(3) 0.0370(10) Uani 1 1 d .
C7 C -0.1734(4) 0.0953(3) -0.0561(3) 0.0337(9) Uani 1 1 d .
C8 C -0.0964(4) 0.1499(3) -0.1093(3) 0.0348(10) Uani 1 1 d .
C9 C -0.0011(5) 0.1156(3) -0.1561(3) 0.0534(12) Uani 1 1 d .
H9 H 0.0144 0.0594 -0.1534 0.064 Uiso 1 1 calc R
C10 C 0.0710(5) 0.1664(4) -0.2071(4) 0.0659(15) Uani 1 1 d .
H10 H 0.1336 0.1421 -0.2394 0.079 Uiso 1 1 calc R
C11 C -0.0351(5) 0.2787(3) -0.1690(3) 0.0562(13) Uani 1 1 d .
H11 H -0.0474 0.3351 -0.1723 0.067 Uiso 1 1 calc R
C12 C -0.1156(4) 0.2337(3) -0.1177(3) 0.0433(11) Uani 1 1 d .
H12 H -0.1810 0.2593 -0.0894 0.052 Uiso 1 1 calc R
C13 C -0.2090(5) 0.1824(3) 0.0891(3) 0.0485(12) Uani 1 1 d .
H13A H -0.1611 0.2252 0.0615 0.058 Uiso 1 1 calc R
H13B H -0.2947 0.2040 0.0980 0.058 Uiso 1 1 calc R
C14 C 0.0185(4) 0.1066(3) 0.2808(3) 0.0514(12) Uani 1 1 d .
H14 H 0.0990 0.0829 0.3083 0.062 Uiso 1 1 calc R
C15 C -0.1734(4) 0.1540(2) 0.2675(3) 0.0347(10) Uani 1 1 d .
H15 H -0.2561 0.1709 0.2796 0.042 Uiso 1 1 calc R
C16 C 0.2013(4) 0.0914(2) 0.5540(3) 0.0329(9) Uani 1 1 d .
C17 C 0.6934(4) 0.0778(3) 0.5672(3) 0.0355(10) Uani 1 1 d .
C18 C 0.5737(3) 0.0629(3) 0.6143(3) 0.0342(10) Uani 1 1 d .
C19 C 0.5856(4) 0.0202(3) 0.7011(3) 0.0403(11) Uani 1 1 d .
H19 H 0.6691 0.0032 0.7322 0.048 Uiso 1 1 calc R
C20 C 0.4741(4) 0.0024(3) 0.7423(3) 0.0424(11) Uani 1 1 d .
H20 H 0.4831 -0.0251 0.8015 0.051 Uiso 1 1 calc R
C21 C 0.3504(4) 0.0257(2) 0.6952(3) 0.0363(10) Uani 1 1 d .
H21 H 0.2755 0.0125 0.7219 0.044 Uiso 1 1 calc R
C22 C 0.3361(3) 0.0689(2) 0.6081(3) 0.0309(9) Uani 1 1 d .
C23 C 0.4487(4) 0.0870(2) 0.5685(3) 0.0333(10) Uani 1 1 d .
H23 H 0.4400 0.1159 0.5102 0.040 Uiso 1 1 calc R
N1 N -0.4025(3) -0.2577(2) -0.0208(2) 0.0395(8) Uani 1 1 d .
N2 N -0.2000(3) 0.0181(2) -0.0831(2) 0.0368(8) Uani 1 1 d .
N3 N -0.2908(3) 0.0445(2) 0.0509(2) 0.0420(9) Uani 1 1 d .
N4 N -0.2279(3) 0.1121(2) 0.0234(2) 0.0389(8) Uani 1 1 d .
N5 N 0.0579(4) 0.2471(3) -0.2137(3) 0.0590(11) Uani 1 1 d .
N6 N -0.1348(3) 0.1569(2) 0.1819(2) 0.0377(8) Uani 1 1 d .
N7 N -0.0099(4) 0.1259(3) 0.1888(3) 0.0597(12) Uani 1 1 d .
N8 N -0.0785(3) 0.1238(2) 0.3329(2) 0.0349(8) Uani 1 1 d .
O1 O 0.1049(2) 0.04543(17) 0.56944(19) 0.0380(7) Uani 1 1 d .
O2 O 0.1858(2) 0.15139(18) 0.4995(2) 0.0443(7) Uani 1 1 d .
O3 O 0.6798(2) 0.11066(19) 0.4856(2) 0.0432(7) Uani 1 1 d .
O4 O 0.8057(2) 0.0560(2) 0.6129(2) 0.0502(8) Uani 1 1 d .

loop_
_atom_site_aniso_label
_atom_site_aniso_U_11
_atom_site_aniso_U_22
_atom_site_aniso_U_33
_atom_site_aniso_U_23
_atom_site_aniso_U_13
_atom_site_aniso_U_12
Cd1 0.02855(16) 0.03223(18) 0.03631(17) 0.00329(14) 0.00901(12) 0.00569(14)
C1 0.059(3) 0.035(3) 0.046(3) -0.006(2) 0.021(2) -0.002(2)
C2 0.051(3) 0.038(3) 0.046(3) 0.003(2) 0.023(2) -0.007(2)
C3 0.033(2) 0.032(2) 0.037(2) 0.008(2) 0.0054(18) -0.0002(19)
C4 0.044(2) 0.034(3) 0.051(3) -0.002(2) 0.012(2) 0.003(2)
C5 0.034(2) 0.042(3) 0.053(3) 0.003(2) 0.0149(19) -0.002(2)
C6 0.038(2) 0.034(2) 0.038(2) 0.002(2) 0.0046(19) 0.002(2)
C7 0.034(2) 0.033(2) 0.034(2) 0.003(2) 0.0051(18) 0.001(2)
C8 0.037(2) 0.031(2) 0.036(2) -0.0028(19) 0.0036(18) -0.001(2)
C9 0.061(3) 0.039(3) 0.064(3) -0.008(2) 0.020(2) -0.002(3)
C10 0.059(3) 0.070(4) 0.077(4) -0.006(3) 0.035(3) -0.003(3)
C11 0.076(3) 0.035(3) 0.062(3) -0.001(2) 0.023(3) -0.009(3)
C12 0.051(3) 0.035(3) 0.047(3) 0.000(2) 0.019(2) 0.001(2)
C13 0.075(3) 0.028(3) 0.041(2) -0.002(2) 0.005(2) 0.005(2)
C14 0.036(2) 0.072(4) 0.047(3) 0.003(3) 0.011(2) 0.015(2)
C15 0.033(2) 0.032(2) 0.041(2) -0.0034(19) 0.0120(18) 0.0066(19)
C16 0.027(2) 0.026(2) 0.046(2) -0.012(2) 0.0041(18) 0.0020(19)
C17 0.031(2) 0.036(3) 0.040(2) -0.010(2) 0.0085(18) -0.0018(19)
C18 0.027(2) 0.041(3) 0.035(2) -0.009(2) 0.0079(17) 0.0019(19)
C19 0.030(2) 0.050(3) 0.040(2) -0.005(2) 0.0025(18) 0.007(2)
C20 0.037(2) 0.054(3) 0.036(2) 0.005(2) 0.0057(19) 0.005(2)
C21 0.030(2) 0.038(3) 0.044(2) -0.008(2) 0.0152(18) -0.0007(19)
C22 0.0233(19) 0.031(2) 0.040(2) -0.0017(19) 0.0071(16) 0.0006(18)
C23 0.030(2) 0.035(3) 0.034(2) -0.0051(19) 0.0022(17) -0.0018(18)
N1 0.040(2) 0.033(2) 0.047(2) 0.0019(17) 0.0144(17) -0.0011(17)
N2 0.0428(19) 0.029(2) 0.0393(19) 0.0016(16) 0.0097(16) -0.0029(17)
N3 0.053(2) 0.031(2) 0.045(2) 0.0044(17) 0.0154(17) 0.0031(18)
N4 0.051(2) 0.029(2) 0.0365(19) -0.0001(16) 0.0080(16) -0.0006(17)
N5 0.061(3) 0.057(3) 0.065(3) -0.004(2) 0.028(2) -0.017(2)
N6 0.045(2) 0.036(2) 0.0336(19) 0.0015(16) 0.0095(16) 0.0066(17)
N7 0.048(2) 0.090(4) 0.045(2) 0.009(2) 0.0215(18) 0.019(2)
N8 0.0324(17) 0.037(2) 0.0367(19) 0.0013(16) 0.0103(15) 0.0047(16)
O1 0.0217(13) 0.0364(17) 0.0567(18) -0.0020(14) 0.0086(12) -0.0035(13)
O2 0.0349(16) 0.0341(18) 0.0623(19) 0.0046(16) 0.0039(14) 0.0004(14)
O3 0.0336(15) 0.058(2) 0.0394(17) -0.0003(15) 0.0101(12) 0.0016(14)
O4 0.0247(15) 0.073(2) 0.0551(18) 0.0058(17) 0.0119(13) 0.0081(15)

loop_
_atom_type_symbol
_atom_type_description
_atom_type_scat_dispersion_real
_atom_type_scat_dispersion_imag
_atom_type_scat_source
C C 0.0033 0.0016 'International Tables Vol C Tables 4.2.6.8 and 6.1.1.4'
H H 0.0000 0.0000 'International Tables Vol C Tables 4.2.6.8 and 6.1.1.4'
N N 0.0061 0.0033 'International Tables Vol C Tables 4.2.6.8 and 6.1.1.4'
O O 0.0106 0.0060 'International Tables Vol C Tables 4.2.6.8 and 6.1.1.4'
Cd Cd -0.8075 1.2024 'International Tables Vol C Tables 4.2.6.8 and 6.1.1.4'

loop_
_geom_angle_atom_site_label_1
_geom_angle_atom_site_label_2
_geom_angle_atom_site_label_3
_geom_angle
_geom_angle_site_symmetry_1
_geom_angle_site_symmetry_3
O1 Cd1 N8 112.65(11) . .
O1 Cd1 O4 90.72(9) . 1_455
N8 Cd1 O4 149.78(10) . 1_455
O1 Cd1 N1 113.00(10) . 2_455
N8 Cd1 N1 90.65(12) . 2_455
O4 Cd1 N1 97.70(12) 1_455 2_455
O1 Cd1 O3 145.59(10) . 1_455
N8 Cd1 O3 97.72(10) . 1_455
O4 Cd1 O3 55.50(9) 1_455 1_455
N1 Cd1 O3 81.17(11) 2_455 1_455
O1 Cd1 O1 78.73(9) . 3_556
N8 Cd1 O1 80.72(10) . 3_556
O4 Cd1 O1 85.71(10) 1_455 3_556
N1 Cd1 O1 167.62(9) 2_455 3_556
O3 Cd1 O1 91.14(9) 1_455 3_556
O1 Cd1 C17 118.47(11) . 1_455
N8 Cd1 C17 124.12(11) . 1_455
O4 Cd1 C17 27.98(10) 1_455 1_455
N1 Cd1 C17 89.29(12) 2_455 1_455
O3 Cd1 C17 27.52(10) 1_455 1_455
O1 Cd1 C17 88.25(10) 3_556 1_455
N1 C1 C2 123.9(4) . .
N1 C1 H1 118.1 . .
C2 C1 H1 118.1 . .
C3 C2 C1 118.7(4) . .
C3 C2 H2 120.7 . .
C1 C2 H2 120.7 . .
C4 C3 C2 118.2(4) . .
C4 C3 C6 123.1(4) . .
C2 C3 C6 118.6(4) . .
C5 C4 C3 119.2(4) . .
C5 C4 H4 120.4 . .
C3 C4 H4 120.4 . .
N1 C5 C4 123.9(4) . .
N1 C5 H5 118.1 . .
C4 C5 H5 118.1 . .
N3 C6 N2 114.9(4) . .
N3 C6 C3 123.0(4) . .
N2 C6 C3 122.1(4) . .
N2 C7 N4 109.4(3) . .
N2 C7 C8 122.3(4) . .
N4 C7 C8 128.3(4) . .
C9 C8 C12 117.6(4) . .
C9 C8 C7 118.1(4) . .
C12 C8 C7 124.2(4) . .
C8 C9 C10 118.6(5) . .
C8 C9 H9 120.7 . .
C10 C9 H9 120.7 . .
N5 C10 C9 125.2(5) . .
N5 C10 H10 117.4 . .
C9 C10 H10 117.4 . .
N5 C11 C12 124.8(5) . .
N5 C11 H11 117.6 . .
C12 C11 H11 117.6 . .
C8 C12 C11 118.6(4) . .
C8 C12 H12 120.7 . .
C11 C12 H12 120.7 . .
N6 C13 N4 109.2(3) . .
N6 C13 H13A 109.8 . .
N4 C13 H13A 109.8 . .
N6 C13 H13B 109.8 . .
N4 C13 H13B 109.8 . .
H13A C13 H13B 108.3 . .
N7 C14 N8 114.6(4) . .
N7 C14 H14 122.7 . .
N8 C14 H14 122.7 . .
N8 C15 N6 110.2(3) . .
N8 C15 H15 124.9 . .
N6 C15 H15 124.9 . .
O2 C16 O1 123.0(3) . .
O2 C16 C22 121.0(4) . .
O1 C16 C22 116.0(4) . .
O3 C17 O4 122.3(4) . .
O3 C17 C18 119.8(3) . .
O4 C17 C18 118.0(4) . .
O3 C17 Cd1 63.8(2) . 1_655
O4 C17 Cd1 58.5(2) . 1_655
C18 C17 Cd1 176.5(3) . 1_655
C23 C18 C19 119.0(4) . .
C23 C18 C17 120.5(4) . .
C19 C18 C17 120.4(3) . .
C18 C19 C20 120.6(3) . .
C18 C19 H19 119.7 . .
C20 C19 H19 119.7 . .
C21 C20 C19 119.7(4) . .
C21 C20 H20 120.1 . .
C19 C20 H20 120.1 . .
C20 C21 C22 120.7(4) . .
C20 C21 H21 119.7 . .
C22 C21 H21 119.7 . .
C23 C22 C21 118.9(3) . .
C23 C22 C16 120.0(3) . .
C21 C22 C16 121.0(3) . .
C18 C23 C22 121.1(4) . .
C18 C23 H23 119.4 . .
C22 C23 H23 119.4 . .
C5 N1 C1 116.1(4) . .
C5 N1 Cd1 121.9(3) . 2_445
C1 N1 Cd1 119.7(3) . 2_445
C7 N2 C6 103.5(3) . .
C6 N3 N4 102.1(3) . .
C7 N4 N3 110.2(3) . .
C7 N4 C13 130.3(4) . .
N3 N4 C13 118.5(3) . .
C10 N5 C11 115.2(4) . .
C15 N6 N7 110.0(3) . .
C15 N6 C13 128.9(4) . .
N7 N6 C13 121.0(3) . .
C14 N7 N6 102.1(3) . .
C15 N8 C14 103.1(3) . .
C15 N8 Cd1 127.8(3) . .
C14 N8 Cd1 129.0(3) . .
C16 O1 Cd1 107.8(2) . .
C16 O1 Cd1 121.3(2) . 3_556
Cd1 O1 Cd1 101.27(9) . 3_556
C17 O3 Cd1 88.7(2) . 1_655
C17 O4 Cd1 93.5(2) . 1_655

loop_
_geom_bond_atom_site_label_1
_geom_bond_atom_site_label_2
_geom_bond_distance
_geom_bond_site_symmetry_2
Cd1 O1 2.220(2) .
Cd1 N8 2.263(3) .
Cd1 O4 2.299(3) 1_455
Cd1 N1 2.357(3) 2_455
Cd1 O3 2.415(2) 1_455
Cd1 O1 2.529(3) 3_556
Cd1 C17 2.692(4) 1_455
C1 N1 1.337(5) .
C1 C2 1.379(6) .
C1 H1 0.9300 .
C2 C3 1.378(6) .
C2 H2 0.9300 .
C3 C4 1.375(5) .
C3 C6 1.471(6) .
C4 C5 1.370(6) .
C4 H4 0.9300 .
C5 N1 1.337(5) .
C5 H5 0.9300 .
C6 N3 1.329(5) .
C6 N2 1.354(5) .
C7 N2 1.329(5) .
C7 N4 1.350(5) .
C7 C8 1.469(5) .
C8 C9 1.377(6) .
C8 C12 1.382(6) .
C9 C10 1.383(7) .
C9 H9 0.9300 .
C10 N5 1.325(6) .
C10 H10 0.9300 .
C11 N5 1.325(6) .
C11 C12 1.387(6) .
C11 H11 0.9300 .
C12 H12 0.9300 .
C13 N6 1.445(5) .
C13 N4 1.459(5) .
C13 H13A 0.9700 .
C13 H13B 0.9700 .
C14 N7 1.304(5) .
C14 N8 1.352(5) .
C14 H14 0.9300 .
C15 N8 1.310(4) .
C15 N6 1.318(5) .
C15 H15 0.9300 .
C16 O2 1.233(5) .
C16 O1 1.283(4) .
C16 C22 1.499(5) .
C17 O3 1.244(5) .
C17 O4 1.265(4) .
C17 C18 1.500(5) .
C17 Cd1 2.692(4) 1_655
C18 C23 1.384(5) .
C18 C19 1.385(5) .
C19 C20 1.388(5) .
C19 H19 0.9300 .
C20 C21 1.375(5) .
C20 H20 0.9300 .
C21 C22 1.390(5) .
C21 H21 0.9300 .
C22 C23 1.388(5) .
C23 H23 0.9300 .
N1 Cd1 2.357(3) 2_445
N3 N4 1.364(5) .
N6 N7 1.359(4) .
O1 Cd1 2.529(3) 3_556
O3 Cd1 2.415(2) 1_655
O4 Cd1 2.299(3) 1_655

loop_
_geom_torsion_atom_site_label_1
_geom_torsion_atom_site_label_2
_geom_torsion_atom_site_label_3
_geom_torsion_atom_site_label_4
_geom_torsion
_geom_torsion_site_symmetry_1
_geom_torsion_site_symmetry_4
N1 C1 C2 C3 -0.5(7) . .
C1 C2 C3 C4 -0.8(6) . .
C1 C2 C3 C6 178.2(4) . .
C2 C3 C4 C5 0.8(6) . .
C6 C3 C4 C5 -178.2(4) . .
C3 C4 C5 N1 0.7(6) . .
C4 C3 C6 N3 8.8(6) . .
C2 C3 C6 N3 -170.2(4) . .
C4 C3 C6 N2 -170.6(4) . .
C2 C3 C6 N2 10.4(6) . .
N2 C7 C8 C9 -30.3(5) . .
N4 C7 C8 C9 150.2(4) . .
N2 C7 C8 C12 148.1(4) . .
N4 C7 C8 C12 -31.4(6) . .
C12 C8 C9 C10 1.0(6) . .
C7 C8 C9 C10 179.4(4) . .
C8 C9 C10 N5 1.3(8) . .
C9 C8 C12 C11 -2.4(6) . .
C7 C8 C12 C11 179.3(4) . .
N5 C11 C12 C8 1.9(7) . .
O3 C17 C18 C23 -1.4(6) . .
O4 C17 C18 C23 178.6(4) . .
O3 C17 C18 C19 174.5(4) . .
O4 C17 C18 C19 -5.5(6) . .
C23 C18 C19 C20 -0.6(6) . .
C17 C18 C19 C20 -176.5(4) . .
C18 C19 C20 C21 1.6(7) . .
C19 C20 C21 C22 -1.8(6) . .
C20 C21 C22 C23 1.1(6) . .
C20 C21 C22 C16 177.3(4) . .
O2 C16 C22 C23 -30.0(6) . .
O1 C16 C22 C23 151.0(4) . .
O2 C16 C22 C21 153.8(4) . .
O1 C16 C22 C21 -25.1(6) . .
C19 C18 C23 C22 -0.2(6) . .
C17 C18 C23 C22 175.8(4) . .
C21 C22 C23 C18 0.0(6) . .
C16 C22 C23 C18 -176.3(4) . .
C4 C5 N1 C1 -1.9(6) . .
C4 C5 N1 Cd1 160.9(3) . 2_445
C2 C1 N1 C5 1.8(6) . .
C2 C1 N1 Cd1 -161.4(3) . 2_445
N4 C7 N2 C6 -1.0(4) . .
C8 C7 N2 C6 179.4(3) . .
N3 C6 N2 C7 1.0(4) . .
C3 C6 N2 C7 -179.6(3) . .
N2 C6 N3 N4 -0.5(4) . .
C3 C6 N3 N4 -179.9(3) . .
N2 C7 N4 N3 0.8(4) . .
C8 C7 N4 N3 -179.6(3) . .
N2 C7 N4 C13 168.7(3) . .
C8 C7 N4 C13 -11.8(7) . .
C6 N3 N4 C7 -0.2(4) . .
C6 N3 N4 C13 -169.7(3) . .
N6 C13 N4 C7 -109.1(5) . .
N6 C13 N4 N3 57.9(5) . .
C9 C10 N5 C11 -1.9(8) . .
C12 C11 N5 C10 0.3(7) . .
N8 C15 N6 N7 1.4(5) . .
N8 C15 N6 C13 177.1(4) . .
N4 C13 N6 C15 -114.5(5) . .
N4 C13 N6 N7 60.8(5) . .
N8 C14 N7 N6 -0.6(5) . .
C15 N6 N7 C14 -0.5(5) . .
C13 N6 N7 C14 -176.6(4) . .
N6 C15 N8 C14 -1.6(5) . .
N6 C15 N8 Cd1 -178.7(3) . .
N7 C14 N8 C15 1.4(5) . .
N7 C14 N8 Cd1 178.4(3) . .
O1 Cd1 N8 C15 178.6(3) . .
O4 Cd1 N8 C15 40.6(5) 1_455 .
N1 Cd1 N8 C15 -66.0(3) 2_455 .
O3 Cd1 N8 C15 15.1(3) 1_455 .
O1 Cd1 N8 C15 105.0(3) 3_556 .
C17 Cd1 N8 C15 23.5(4) 1_455 .
O1 Cd1 N8 C14 2.3(4) . .
O4 Cd1 N8 C14 -135.8(4) 1_455 .
N1 Cd1 N8 C14 117.6(4) 2_455 .
O3 Cd1 N8 C14 -161.2(4) 1_455 .
O1 Cd1 N8 C14 -71.3(4) 3_556 .
C17 Cd1 N8 C14 -152.8(3) 1_455 .
O2 C16 O1 Cd1 -4.6(5) . .
C22 C16 O1 Cd1 174.3(3) . .
O2 C16 O1 Cd1 111.2(4) . 3_556
C22 C16 O1 Cd1 -69.9(4) . 3_556
N8 Cd1 O1 C16 53.5(3) . .
O4 Cd1 O1 C16 -146.2(2) 1_455 .
N1 Cd1 O1 C16 -47.5(3) 2_455 .
O3 Cd1 O1 C16 -156.4(2) 1_455 .
O1 Cd1 O1 C16 128.4(3) 3_556 .
C17 Cd1 O1 C16 -149.9(2) 1_455 .
N8 Cd1 O1 Cd1 -74.85(13) . 3_556
O4 Cd1 O1 Cd1 85.48(11) 1_455 3_556
N1 Cd1 O1 Cd1 -175.84(10) 2_455 3_556
O3 Cd1 O1 Cd1 75.22(19) 1_455 3_556
O1 Cd1 O1 Cd1 0.0 3_556 3_556
C17 Cd1 O1 Cd1 81.75(13) 1_455 3_556
O4 C17 O3 Cd1 0.0(4) . 1_655
C18 C17 O3 Cd1 179.9(3) . 1_655
O3 C17 O4 Cd1 0.0(4) . 1_655
C18 C17 O4 Cd1 -179.9(3) . 1_655
